data_1556067
loop_
_publ_author_name
'Liu, Shuai'
'Lan, Xin-Chan'
'Chen, Ke'
'Hao, Wen-Juan'
'Li, Guigen'
'Tu, Shu-Jiang'
'Jiang, Bo'

_publ_section_title
;
 Ag/Br\/onsted Acid Co-Catalyzed Spiroketalization of \b-Alkynyl Ketones
 toward Spiro[chromane-2,1'-isochromene] Derivatives.
;
_journal_issue 14
_journal_name_full 'Organic letters'
_journal_page_first 3831
_journal_page_last 3834
_journal_paper_doi 10.1021/acs.orglett.7b01705
_journal_volume 19
_journal_year 2017
_chemical_formula_sum 'C37 H37 Br O3'
_chemical_formula_weight 609.58
_space_group_IT_number 4
_space_group_name_Hall 'P 2yb'
_space_group_name_H-M_alt 'P 1 21 1'
_symmetry_cell_setting monoclinic
_symmetry_space_group_name_H-M 'P 1 21 1'
_atom_sites_solution_hydrogens geom
_atom_sites_solution_primary direct
_atom_sites_solution_secondary difmap
_audit_creation_method SHELXL-97
_cell_angle_alpha 90.00
_cell_angle_beta 100.851(2)
_cell_angle_gamma 90.00
_cell_formula_units_Z 2
_cell_length_a 9.4312(8)
_cell_length_b 11.6729(9)
_cell_length_c 14.7247(11)
_cell_measurement_reflns_used 2582
_cell_measurement_temperature 298(2)
_cell_measurement_theta_max 21.229
_cell_measurement_theta_min 2.242
_cell_volume 1592.1(2)
_computing_cell_refinement 'Bruker SMART'
_computing_data_collection 'Bruker SMART'
_computing_data_reduction 'Bruker SHELXTL'
_computing_molecular_graphics 'Bruker SHELXTL'
_computing_publication_material 'Bruker SHELXTL'
_computing_structure_refinement 'SHELXL-97 (Sheldrick, 1997)'
_computing_structure_solution 'SHELXS-97 (Sheldrick, 1990)'
_diffrn_ambient_temperature 298(2)
_diffrn_measured_fraction_theta_full 0.998
_diffrn_measured_fraction_theta_max 0.998
_diffrn_measurement_device_type 'CCD area detector'
_diffrn_measurement_method 'phi and omega scans'
_diffrn_radiation_monochromator graphite
_diffrn_radiation_source 'fine-focus sealed tube'
_diffrn_radiation_type MoK\a
_diffrn_radiation_wavelength 0.71073
_diffrn_reflns_av_R_equivalents 0.0385
_diffrn_reflns_av_sigmaI/netI 0.0674
_diffrn_reflns_limit_h_max 8
_diffrn_reflns_limit_h_min -11
_diffrn_reflns_limit_k_max 13
_diffrn_reflns_limit_k_min -12
_diffrn_reflns_limit_l_max 17
_diffrn_reflns_limit_l_min -16
_diffrn_reflns_number 7740
_diffrn_reflns_theta_full 25.02
_diffrn_reflns_theta_max 25.02
_diffrn_reflns_theta_min 2.24
_exptl_absorpt_coefficient_mu 1.325
_exptl_absorpt_correction_T_max 0.8362
_exptl_absorpt_correction_T_min 0.7683
_exptl_absorpt_correction_type multi-scan
_exptl_absorpt_process_details sadabs
_exptl_crystal_colour white
_exptl_crystal_density_diffrn 1.272
_exptl_crystal_density_method 'not measured'
_exptl_crystal_description block
_exptl_crystal_F_000 636
_exptl_crystal_size_max 0.21
_exptl_crystal_size_mid 0.16
_exptl_crystal_size_min 0.14
_refine_diff_density_max 0.329
_refine_diff_density_min -0.212
_refine_diff_density_rms 0.038
_refine_ls_abs_structure_details 'Flack H D (1983), Acta Cryst. A39, 876-881'
_refine_ls_abs_structure_Flack 0.003(8)
_refine_ls_extinction_method none
_refine_ls_goodness_of_fit_ref 1.075
_refine_ls_hydrogen_treatment mixed
_refine_ls_matrix_type full
_refine_ls_number_parameters 376
_refine_ls_number_reflns 4832
_refine_ls_number_restraints 1
_refine_ls_restrained_S_all 1.075
_refine_ls_R_factor_all 0.0831
_refine_ls_R_factor_gt 0.0434
_refine_ls_shift/su_max 0.000
_refine_ls_shift/su_mean 0.000
_refine_ls_structure_factor_coef Fsqd
_refine_ls_weighting_details 'calc w=1/[\s^2^(Fo^2^)+(0.0248P)^2^+0.0000P] where P=(Fo^2^+2Fc^2^)/3'
_refine_ls_weighting_scheme calc
_refine_ls_wR_factor_gt 0.0734
_refine_ls_wR_factor_ref 0.0792
_reflns_number_gt 3062
_reflns_number_total 4832
_reflns_threshold_expression >2sigma(I)
_cod_data_source_file ol7b01705_si_002.cif
_cod_data_source_block 170114a
_cod_depositor_comments
;
The following automatic conversions were performed:

data item '_symmetry_cell_setting' value 'Monoclinic' was changed to
'monoclinic' in accordance with the
/home/saulius/struct/COD-crude-data/automatic-downloads/DataCite-retrospective/ACS/depositions/lib/dictionaries/cif_core.dic
dictionary named 'cif_core.dic' version 2.4.2 last updated on
2011-04-26.

Automatic conversion script
Id: cif_fix_values 6909 2019-04-08 15:41:33Z antanas 
;
_cod_original_sg_symbol_H-M P2(1)
_cod_database_code 1556067

loop_
_symmetry_equiv_pos_as_xyz
'x, y, z'
'-x, y+1/2, -z'

loop_
_atom_site_label
_atom_site_type_symbol
_atom_site_fract_x
_atom_site_fract_y
_atom_site_fract_z
_atom_site_U_iso_or_equiv
_atom_site_adp_type
_atom_site_occupancy
_atom_site_symmetry_multiplicity
_atom_site_calc_flag
_atom_site_refinement_flags
Br1 Br 0.95391(6) -0.30588(5) -0.11167(3) 0.0942(2) Uani 1 1 d .
O1 O 0.7732(3) -0.0249(2) 0.37662(17) 0.0471(7) Uani 1 1 d .
O2 O 0.9126(3) 0.0189(2) 0.26763(16) 0.0430(6) Uani 1 1 d .
O3 O 0.3666(3) 0.5885(2) 0.21202(18) 0.0667(8) Uani 1 1 d .
H3 H 0.3931 0.6287 0.1728 0.100 Uiso 1 1 calc R
C1 C 0.8730(4) 0.0567(3) 0.3528(2) 0.0437(10) Uani 1 1 d .
C2 C 0.8010(4) 0.1719(3) 0.3317(2) 0.0453(10) Uani 1 1 d .
H2A H 0.8713 0.2264 0.3175 0.054 Uiso 1 1 calc R
H2B H 0.7669 0.1992 0.3860 0.054 Uiso 1 1 calc R
C3 C 0.6731(4) 0.1654(3) 0.2498(2) 0.0408(10) Uani 1 1 d .
H3A H 0.7132 0.1542 0.1937 0.049 Uiso 1 1 calc R
C4 C 0.5824(4) 0.0606(3) 0.2611(3) 0.0401(10) Uani 1 1 d .
C5 C 0.6359(4) -0.0284(3) 0.3208(3) 0.0426(9) Uani 1 1 d .
C6 C 0.5551(5) -0.1242(3) 0.3308(3) 0.0542(11) Uani 1 1 d .
H6 H 0.5942 -0.1821 0.3712 0.065 Uiso 1 1 calc R
C7 C 0.4174(5) -0.1347(4) 0.2813(3) 0.0630(13) Uani 1 1 d .
H7 H 0.3622 -0.1989 0.2886 0.076 Uiso 1 1 calc R
C8 C 0.3612(5) -0.0487(4) 0.2206(3) 0.0602(12) Uani 1 1 d .
H8 H 0.2686 -0.0560 0.1858 0.072 Uiso 1 1 calc R
C9 C 0.4411(4) 0.0476(4) 0.2111(3) 0.0518(11) Uani 1 1 d .
H9 H 0.4008 0.1053 0.1708 0.062 Uiso 1 1 calc R
C10 C 0.5894(4) 0.2772(3) 0.2385(3) 0.0394(9) Uani 1 1 d .
C11 C 0.6161(4) 0.3582(3) 0.1759(2) 0.0448(10) Uani 1 1 d .
H11 H 0.6836 0.3410 0.1393 0.054 Uiso 1 1 calc R
C12 C 0.5472(4) 0.4653(3) 0.1642(2) 0.0426(9) Uani 1 1 d .
C13 C 0.4423(4) 0.4855(3) 0.2199(3) 0.0418(10) Uani 1 1 d .
C14 C 0.4103(4) 0.4056(3) 0.2843(2) 0.0411(10) Uani 1 1 d .
C15 C 0.4856(4) 0.3030(3) 0.2914(2) 0.0429(10) Uani 1 1 d .
H15 H 0.4659 0.2487 0.3335 0.051 Uiso 1 1 calc R
C16 C 0.5862(5) 0.5551(4) 0.0956(3) 0.0553(11) Uani 1 1 d .
C17 C 0.6476(6) 0.6640(4) 0.1472(3) 0.0956(17) Uani 1 1 d .
H17A H 0.7355 0.6457 0.1891 0.143 Uiso 1 1 calc R
H17B H 0.5786 0.6942 0.1813 0.143 Uiso 1 1 calc R
H17C H 0.6669 0.7200 0.1034 0.143 Uiso 1 1 calc R
C18 C 0.7044(5) 0.5092(4) 0.0455(3) 0.0786(15) Uani 1 1 d .
H18A H 0.7891 0.4905 0.0902 0.118 Uiso 1 1 calc R
H18B H 0.7278 0.5668 0.0042 0.118 Uiso 1 1 calc R
H18C H 0.6698 0.4419 0.0109 0.118 Uiso 1 1 calc R
C19 C 0.4539(5) 0.5837(5) 0.0196(3) 0.0888(17) Uani 1 1 d .
H19A H 0.4808 0.6397 -0.0218 0.133 Uiso 1 1 calc R
H19B H 0.3778 0.6138 0.0477 0.133 Uiso 1 1 calc R
H19C H 0.4210 0.5154 -0.0142 0.133 Uiso 1 1 calc R
C20 C 0.2966(4) 0.4314(3) 0.3458(3) 0.0514(11) Uani 1 1 d .
C21 C 0.2790(5) 0.3287(4) 0.4083(3) 0.0863(16) Uani 1 1 d .
H21A H 0.3707 0.3101 0.4458 0.130 Uiso 1 1 calc R
H21B H 0.2434 0.2639 0.3706 0.130 Uiso 1 1 calc R
H21C H 0.2117 0.3480 0.4474 0.130 Uiso 1 1 calc R
C22 C 0.1478(5) 0.4555(4) 0.2862(3) 0.0816(15) Uani 1 1 d .
H22A H 0.1146 0.3887 0.2505 0.122 Uiso 1 1 calc R
H22B H 0.1550 0.5185 0.2454 0.122 Uiso 1 1 calc R
H22C H 0.0807 0.4744 0.3255 0.122 Uiso 1 1 calc R
C23 C 0.3475(5) 0.5347(4) 0.4088(3) 0.0777(14) Uani 1 1 d .
H23A H 0.2788 0.5496 0.4479 0.117 Uiso 1 1 calc R
H23B H 0.3555 0.6009 0.3714 0.117 Uiso 1 1 calc R
H23C H 0.4399 0.5180 0.4464 0.117 Uiso 1 1 calc R
C24 C 0.9896(4) -0.0837(3) 0.2720(3) 0.0456(10) Uani 1 1 d .
C25 C 1.0747(4) -0.1154(4) 0.3514(3) 0.0565(12) Uani 1 1 d .
H25 H 1.1213 -0.1859 0.3549 0.068 Uiso 1 1 calc R
C26 C 1.0952(4) -0.0411(4) 0.4322(3) 0.0549(11) Uani 1 1 d .
C27 C 1.0014(4) 0.0519(3) 0.4318(3) 0.0446(10) Uani 1 1 d .
C28 C 1.0243(4) 0.1307(4) 0.5035(3) 0.0569(11) Uani 1 1 d .
H28 H 0.9638 0.1939 0.5016 0.068 Uiso 1 1 calc R
C29 C 1.1373(5) 0.1158(4) 0.5782(3) 0.0695(13) Uani 1 1 d .
H29 H 1.1522 0.1686 0.6264 0.083 Uiso 1 1 calc R
C30 C 1.2273(5) 0.0217(5) 0.5804(3) 0.0729(14) Uani 1 1 d .
H30 H 1.3010 0.0105 0.6312 0.088 Uiso 1 1 calc R
C31 C 1.2093(5) -0.0550(5) 0.5088(3) 0.0742(14) Uani 1 1 d .
H31 H 1.2723 -0.1166 0.5106 0.089 Uiso 1 1 calc R
C32 C 0.9736(4) -0.1392(3) 0.1811(3) 0.0431(10) Uani 1 1 d .
C33 C 1.0482(4) -0.2397(4) 0.1690(3) 0.0599(11) Uani 1 1 d .
H33 H 1.1049 -0.2740 0.2203 0.072 Uiso 1 1 calc R
C34 C 1.0405(4) -0.2898(4) 0.0831(3) 0.0671(12) Uani 1 1 d .
H34 H 1.0894 -0.3578 0.0773 0.081 Uiso 1 1 calc R
C35 C 0.9598(5) -0.2385(4) 0.0063(3) 0.0599(11) Uani 1 1 d .
C36 C 0.8812(5) -0.1401(4) 0.0150(3) 0.0626(12) Uani 1 1 d .
H36 H 0.8245 -0.1067 -0.0367 0.075 Uiso 1 1 calc R
C37 C 0.8882(5) -0.0919(3) 0.1022(3) 0.0545(11) Uani 1 1 d .
H37 H 0.8345 -0.0263 0.1081 0.065 Uiso 1 1 calc R

loop_
_atom_site_aniso_label
_atom_site_aniso_U_11
_atom_site_aniso_U_22
_atom_site_aniso_U_33
_atom_site_aniso_U_23
_atom_site_aniso_U_13
_atom_site_aniso_U_12
Br1 0.1303(5) 0.0774(3) 0.0825(3) -0.0156(3) 0.0393(3) 0.0089(4)
O1 0.0368(16) 0.0502(16) 0.0548(17) 0.0146(13) 0.0100(14) -0.0011(13)
O2 0.0428(16) 0.0428(15) 0.0445(15) 0.0009(12) 0.0108(13) 0.0072(13)
O3 0.081(2) 0.0446(17) 0.081(2) 0.0181(15) 0.0321(18) 0.0186(16)
C1 0.040(2) 0.049(3) 0.042(2) 0.0051(19) 0.007(2) -0.004(2)
C2 0.038(2) 0.048(3) 0.050(2) -0.0019(19) 0.0081(19) 0.002(2)
C3 0.040(2) 0.043(3) 0.042(2) 0.0013(17) 0.0152(19) 0.0020(19)
C4 0.035(2) 0.043(2) 0.046(2) -0.0042(19) 0.014(2) 0.002(2)
C5 0.034(2) 0.047(3) 0.048(2) -0.006(2) 0.013(2) 0.000(2)
C6 0.048(3) 0.047(3) 0.069(3) 0.001(2) 0.016(3) -0.001(2)
C7 0.053(3) 0.052(3) 0.087(4) -0.004(3) 0.021(3) -0.012(2)
C8 0.036(3) 0.065(3) 0.076(3) -0.004(3) 0.002(2) -0.007(3)
C9 0.044(3) 0.051(3) 0.058(3) -0.002(2) 0.001(2) 0.002(2)
C10 0.037(2) 0.042(2) 0.040(2) 0.005(2) 0.0088(19) -0.002(2)
C11 0.041(3) 0.054(3) 0.041(2) -0.003(2) 0.014(2) -0.002(2)
C12 0.042(2) 0.042(2) 0.043(2) 0.0055(18) 0.003(2) -0.003(2)
C13 0.039(2) 0.039(2) 0.049(3) 0.0029(19) 0.012(2) 0.002(2)
C14 0.041(3) 0.042(2) 0.043(2) 0.0016(18) 0.013(2) 0.003(2)
C15 0.050(3) 0.039(2) 0.042(2) 0.0068(18) 0.014(2) 0.000(2)
C16 0.055(3) 0.055(3) 0.058(3) 0.012(2) 0.017(2) -0.005(2)
C17 0.119(4) 0.071(4) 0.109(4) 0.004(3) 0.052(3) -0.030(3)
C18 0.076(4) 0.093(4) 0.075(3) 0.024(3) 0.036(3) -0.013(3)
C19 0.080(4) 0.121(5) 0.065(3) 0.036(3) 0.011(3) 0.020(3)
C20 0.052(3) 0.045(3) 0.064(3) -0.001(2) 0.029(2) 0.005(2)
C21 0.103(4) 0.073(3) 0.104(4) 0.017(3) 0.074(3) 0.013(3)
C22 0.054(3) 0.091(4) 0.107(4) -0.004(3) 0.034(3) 0.013(3)
C23 0.094(4) 0.074(3) 0.076(3) -0.013(3) 0.045(3) 0.006(3)
C24 0.034(3) 0.046(3) 0.060(3) 0.005(2) 0.017(2) 0.003(2)
C25 0.045(3) 0.062(3) 0.064(3) 0.012(2) 0.014(3) 0.015(2)
C26 0.038(3) 0.065(3) 0.062(3) 0.009(2) 0.008(2) 0.001(2)
C27 0.034(2) 0.054(3) 0.044(2) 0.010(2) 0.004(2) -0.004(2)
C28 0.047(3) 0.064(3) 0.060(3) 0.004(2) 0.011(2) -0.002(2)
C29 0.058(3) 0.087(4) 0.059(3) -0.007(3) -0.002(3) -0.009(3)
C30 0.054(3) 0.105(4) 0.055(3) 0.006(3) -0.002(2) 0.006(3)
C31 0.053(3) 0.093(4) 0.075(3) 0.017(3) 0.009(3) 0.014(3)
C32 0.033(2) 0.034(2) 0.065(3) 0.000(2) 0.015(2) -0.0012(19)
C33 0.046(3) 0.055(3) 0.075(3) -0.003(2) 0.000(2) 0.010(2)
C34 0.054(3) 0.054(3) 0.094(3) -0.018(3) 0.014(3) 0.009(3)
C35 0.062(3) 0.052(3) 0.069(3) 0.001(2) 0.021(3) -0.003(2)
C36 0.079(4) 0.048(3) 0.061(3) 0.010(2) 0.013(3) 0.012(3)
C37 0.062(3) 0.043(2) 0.060(3) 0.004(2) 0.017(3) 0.014(2)

loop_
_atom_type_symbol
_atom_type_description
_atom_type_scat_dispersion_real
_atom_type_scat_dispersion_imag
_atom_type_scat_source
C C 0.0033 0.0016 'International Tables Vol C Tables 4.2.6.8 and 6.1.1.4'
H H 0.0000 0.0000 'International Tables Vol C Tables 4.2.6.8 and 6.1.1.4'
O O 0.0106 0.0060 'International Tables Vol C Tables 4.2.6.8 and 6.1.1.4'
Br Br -0.2901 2.4595 'International Tables Vol C Tables 4.2.6.8 and 6.1.1.4'

loop_
_geom_angle_atom_site_label_1
_geom_angle_atom_site_label_2
_geom_angle_atom_site_label_3
_geom_angle
C5 O1 C1 117.1(3)
C24 O2 C1 116.1(3)
C13 O3 H3 109.5
O1 C1 O2 107.4(3)
O1 C1 C2 110.6(3)
O2 C1 C2 105.9(3)
O1 C1 C27 104.7(3)
O2 C1 C27 110.9(3)
C2 C1 C27 117.0(3)
C1 C2 C3 111.9(3)
C1 C2 H2A 109.2
C3 C2 H2A 109.2
C1 C2 H2B 109.2
C3 C2 H2B 109.2
H2A C2 H2B 107.9
C10 C3 C4 114.3(3)
C10 C3 C2 111.0(3)
C4 C3 C2 109.1(3)
C10 C3 H3A 107.4
C4 C3 H3A 107.4
C2 C3 H3A 107.4
C5 C4 C9 116.5(3)
C5 C4 C3 121.7(4)
C9 C4 C3 121.9(4)
C6 C5 C4 122.1(4)
C6 C5 O1 115.6(4)
C4 C5 O1 122.3(3)
C7 C6 C5 120.3(4)
C7 C6 H6 119.9
C5 C6 H6 119.9
C6 C7 C8 119.3(4)
C6 C7 H7 120.4
C8 C7 H7 120.4
C9 C8 C7 120.6(4)
C9 C8 H8 119.7
C7 C8 H8 119.7
C8 C9 C4 121.3(4)
C8 C9 H9 119.4
C4 C9 H9 119.4
C11 C10 C15 117.5(3)
C11 C10 C3 120.4(3)
C15 C10 C3 122.0(3)
C10 C11 C12 123.7(3)
C10 C11 H11 118.1
C12 C11 H11 118.1
C11 C12 C13 115.7(3)
C11 C12 C16 121.5(3)
C13 C12 C16 122.8(3)
O3 C13 C14 117.2(3)
O3 C13 C12 119.9(3)
C14 C13 C12 122.8(3)
C15 C14 C13 116.9(3)
C15 C14 C20 121.5(3)
C13 C14 C20 121.6(3)
C14 C15 C10 123.3(3)
C14 C15 H15 118.4
C10 C15 H15 118.4
C17 C16 C18 106.5(4)
C17 C16 C12 110.6(3)
C18 C16 C12 111.0(3)
C17 C16 C19 110.8(4)
C18 C16 C19 106.6(3)
C12 C16 C19 111.1(3)
C16 C17 H17A 109.5
C16 C17 H17B 109.5
H17A C17 H17B 109.5
C16 C17 H17C 109.5
H17A C17 H17C 109.5
H17B C17 H17C 109.5
C16 C18 H18A 109.5
C16 C18 H18B 109.5
H18A C18 H18B 109.5
C16 C18 H18C 109.5
H18A C18 H18C 109.5
H18B C18 H18C 109.5
C16 C19 H19A 109.5
C16 C19 H19B 109.5
H19A C19 H19B 109.5
C16 C19 H19C 109.5
H19A C19 H19C 109.5
H19B C19 H19C 109.5
C22 C20 C21 107.1(4)
C22 C20 C23 110.3(4)
C21 C20 C23 107.8(3)
C22 C20 C14 111.0(3)
C21 C20 C14 111.2(3)
C23 C20 C14 109.3(3)
C20 C21 H21A 109.5
C20 C21 H21B 109.5
H21A C21 H21B 109.5
C20 C21 H21C 109.5
H21A C21 H21C 109.5
H21B C21 H21C 109.5
C20 C22 H22A 109.5
C20 C22 H22B 109.5
H22A C22 H22B 109.5
C20 C22 H22C 109.5
H22A C22 H22C 109.5
H22B C22 H22C 109.5
C20 C23 H23A 109.5
C20 C23 H23B 109.5
H23A C23 H23B 109.5
C20 C23 H23C 109.5
H23A C23 H23C 109.5
H23B C23 H23C 109.5
C25 C24 O2 119.9(4)
C25 C24 C32 128.0(4)
O2 C24 C32 112.0(3)
C24 C25 C26 121.0(4)
C24 C25 H25 119.5
C26 C25 H25 119.5
C27 C26 C31 118.6(4)
C27 C26 C25 118.1(4)
C31 C26 C25 123.2(4)
C28 C27 C26 120.2(4)
C28 C27 C1 123.2(4)
C26 C27 C1 116.5(4)
C27 C28 C29 120.4(4)
C27 C28 H28 119.8
C29 C28 H28 119.8
C30 C29 C28 119.5(4)
C30 C29 H29 120.3
C28 C29 H29 120.3
C31 C30 C29 121.0(5)
C31 C30 H30 119.5
C29 C30 H30 119.5
C30 C31 C26 120.3(5)
C30 C31 H31 119.9
C26 C31 H31 119.9
C33 C32 C37 116.8(4)
C33 C32 C24 121.3(4)
C37 C32 C24 121.8(3)
C34 C33 C32 122.1(4)
C34 C33 H33 119.0
C32 C33 H33 119.0
C35 C34 C33 119.5(4)
C35 C34 H34 120.2
C33 C34 H34 120.2
C34 C35 C36 120.5(4)
C34 C35 Br1 119.2(4)
C36 C35 Br1 120.3(4)
C35 C36 C37 119.2(4)
C35 C36 H36 120.4
C37 C36 H36 120.4
C36 C37 C32 121.8(4)
C36 C37 H37 119.1
C32 C37 H37 119.1

loop_
_geom_bond_atom_site_label_1
_geom_bond_atom_site_label_2
_geom_bond_distance
Br1 C35 1.898(4)
O1 C5 1.398(4)
O1 C1 1.429(4)
O2 C24 1.396(4)
O2 C1 1.443(4)
O3 C13 1.392(4)
O3 H3 0.8200
C1 C2 1.511(5)
C1 C27 1.514(5)
C2 C3 1.539(5)
C2 H2A 0.9700
C2 H2B 0.9700
C3 C10 1.518(5)
C3 C4 1.521(5)
C3 H3A 0.9800
C4 C5 1.393(5)
C4 C9 1.404(5)
C5 C6 1.377(5)
C6 C7 1.370(6)
C6 H6 0.9300
C7 C8 1.382(6)
C7 H7 0.9300
C8 C9 1.375(5)
C8 H8 0.9300
C9 H9 0.9300
C10 C11 1.376(5)
C10 C15 1.393(5)
C11 C12 1.405(5)
C11 H11 0.9300
C12 C13 1.418(5)
C12 C16 1.547(5)
C13 C14 1.403(5)
C14 C15 1.386(5)
C14 C20 1.558(5)
C15 H15 0.9300
C16 C17 1.537(6)
C16 C18 1.544(6)
C16 C19 1.548(6)
C17 H17A 0.9600
C17 H17B 0.9600
C17 H17C 0.9600
C18 H18A 0.9600
C18 H18B 0.9600
C18 H18C 0.9600
C19 H19A 0.9600
C19 H19B 0.9600
C19 H19C 0.9600
C20 C22 1.535(6)
C20 C21 1.539(5)
C20 C23 1.542(5)
C21 H21A 0.9600
C21 H21B 0.9600
C21 H21C 0.9600
C22 H22A 0.9600
C22 H22B 0.9600
C22 H22C 0.9600
C23 H23A 0.9600
C23 H23B 0.9600
C23 H23C 0.9600
C24 C25 1.340(5)
C24 C32 1.469(5)
C25 C26 1.457(6)
C25 H25 0.9300
C26 C27 1.400(5)
C26 C31 1.413(6)
C27 C28 1.386(5)
C28 C29 1.391(5)
C28 H28 0.9300
C29 C30 1.385(6)
C29 H29 0.9300
C30 C31 1.369(6)
C30 H30 0.9300
C31 H31 0.9300
C32 C33 1.396(5)
C32 C37 1.398(5)
C33 C34 1.383(5)
C33 H33 0.9300
C34 C35 1.376(5)
C34 H34 0.9300
C35 C36 1.386(6)
C36 C37 1.391(5)
C36 H36 0.9300
C37 H37 0.9300

loop_
_geom_torsion_atom_site_label_1
_geom_torsion_atom_site_label_2
_geom_torsion_atom_site_label_3
_geom_torsion_atom_site_label_4
_geom_torsion
C5 O1 C1 O2 -69.8(4)
C5 O1 C1 C2 45.3(4)
C5 O1 C1 C27 172.3(3)
C24 O2 C1 O1 -65.6(4)
C24 O2 C1 C2 176.2(3)
C24 O2 C1 C27 48.3(4)
O1 C1 C2 C3 -60.6(4)
O2 C1 C2 C3 55.5(4)
C27 C1 C2 C3 179.6(3)
C1 C2 C3 C10 171.9(3)
C1 C2 C3 C4 45.0(4)
C10 C3 C4 C5 -142.2(4)
C2 C3 C4 C5 -17.2(4)
C10 C3 C4 C9 38.6(5)
C2 C3 C4 C9 163.6(3)
C9 C4 C5 C6 0.0(5)
C3 C4 C5 C6 -179.3(3)
C9 C4 C5 O1 -178.1(3)
C3 C4 C5 O1 2.7(5)
C1 O1 C5 C6 164.7(3)
C1 O1 C5 C4 -17.1(5)
C4 C5 C6 C7 -0.1(6)
O1 C5 C6 C7 178.1(3)
C5 C6 C7 C8 0.8(6)
C6 C7 C8 C9 -1.4(7)
C7 C8 C9 C4 1.3(6)
C5 C4 C9 C8 -0.5(6)
C3 C4 C9 C8 178.7(4)
C4 C3 C10 C11 -139.2(4)
C2 C3 C10 C11 96.8(4)
C4 C3 C10 C15 41.9(5)
C2 C3 C10 C15 -82.1(4)
C15 C10 C11 C12 1.5(6)
C3 C10 C11 C12 -177.4(3)
C10 C11 C12 C13 -1.8(5)
C10 C11 C12 C16 177.3(3)
C11 C12 C13 O3 -178.9(3)
C16 C12 C13 O3 2.0(6)
C11 C12 C13 C14 1.3(5)
C16 C12 C13 C14 -177.8(4)
O3 C13 C14 C15 179.7(3)
C12 C13 C14 C15 -0.6(6)
O3 C13 C14 C20 -1.0(5)
C12 C13 C14 C20 178.8(4)
C13 C14 C15 C10 0.2(6)
C20 C14 C15 C10 -179.2(3)
C11 C10 C15 C14 -0.6(6)
C3 C10 C15 C14 178.2(3)
C11 C12 C16 C17 -117.5(4)
C13 C12 C16 C17 61.5(5)
C11 C12 C16 C18 0.5(5)
C13 C12 C16 C18 179.5(4)
C11 C12 C16 C19 118.9(4)
C13 C12 C16 C19 -62.0(5)
C15 C14 C20 C22 -121.4(4)
C13 C14 C20 C22 59.3(5)
C15 C14 C20 C21 -2.3(5)
C13 C14 C20 C21 178.4(4)
C15 C14 C20 C23 116.6(4)
C13 C14 C20 C23 -62.7(5)
C1 O2 C24 C25 -28.8(5)
C1 O2 C24 C32 156.4(3)
O2 C24 C25 C26 -3.8(6)
C32 C24 C25 C26 170.2(4)
C24 C25 C26 C27 13.6(6)
C24 C25 C26 C31 -163.2(4)
C31 C26 C27 C28 2.6(5)
C25 C26 C27 C28 -174.3(3)
C31 C26 C27 C1 -174.4(4)
C25 C26 C27 C1 8.6(5)
O1 C1 C27 C28 -99.4(4)
O2 C1 C27 C28 145.0(3)
C2 C1 C27 C28 23.5(5)
O1 C1 C27 C26 77.6(4)
O2 C1 C27 C26 -38.0(4)
C2 C1 C27 C26 -159.6(3)
C26 C27 C28 C29 -2.5(6)
C1 C27 C28 C29 174.3(4)
C27 C28 C29 C30 0.3(6)
C28 C29 C30 C31 1.9(7)
C29 C30 C31 C26 -1.8(7)
C27 C26 C31 C30 -0.5(6)
C25 C26 C31 C30 176.3(4)
C25 C24 C32 C33 2.0(6)
O2 C24 C32 C33 176.4(3)
C25 C24 C32 C37 -175.2(4)
O2 C24 C32 C37 -0.9(5)
C37 C32 C33 C34 0.9(6)
C24 C32 C33 C34 -176.5(4)
C32 C33 C34 C35 1.6(6)
C33 C34 C35 C36 -3.0(6)
C33 C34 C35 Br1 178.4(3)
C34 C35 C36 C37 1.9(6)
Br1 C35 C36 C37 -179.5(3)
C35 C36 C37 C32 0.7(6)
C33 C32 C37 C36 -2.1(6)
C24 C32 C37 C36 175.3(4)
